data_4107407
loop_
_publ_author_name
'Sarah E. Reisman'
'Joseph M. Ready'
'Matthew M. Weiss'
'Atsushi Hasuoka'
'Makoto Hirata'
'Kazuhiko Tamaki'
'Timo V. Ovaska'
'Catherine J. Smith'
'John L. Wood'

_publ_section_title
;
 Evolution of a Synthetic Strategy: Total Synthesis of
 (\+-)-Welwitindolinone A Isonitrile
;
_journal_name_full 'Journal of the American Chemical Society'
_journal_page_first 2087
_journal_page_last 2100
_journal_paper_doi 10.1021/ja076663z
_journal_volume 130
_journal_year 2008
_chemical_formula_sum 'C19 H19 N O3 S2'
_chemical_formula_weight 373.47
_chemical_name_systematic
; 
 ? 
;
_space_group_IT_number 14
_symmetry_cell_setting monoclinic
_symmetry_space_group_name_Hall '-P 2yn'
_symmetry_space_group_name_H-M 'P 1 21/n 1'
_atom_sites_solution_hydrogens geom
_atom_sites_solution_primary direct
_atom_sites_solution_secondary difmap
_audit_creation_method SHELXL-97
_cell_angle_alpha 90.00
_cell_angle_beta 92.37(3)
_cell_angle_gamma 90.00
_cell_formula_units_Z 4
_cell_length_a 6.6274(13)
_cell_length_b 8.4935(17)
_cell_length_c 30.477(6)
_cell_measurement_temperature 173(2)
_cell_volume 1714.1(6)
_computing_cell_refinement Denzo
_computing_data_collection 'Nonius Collect'
_computing_data_reduction Denzo
_computing_molecular_graphics XP
_computing_publication_material XCIF
_computing_structure_refinement 'SHELXL-97 (Sheldrick, 1997)'
_computing_structure_solution 'SHELXS-97 (Sheldrick, 1990)'
_diffrn_ambient_temperature 173(2)
_diffrn_measured_fraction_theta_full 0.993
_diffrn_measured_fraction_theta_max 0.993
_diffrn_measurement_device_type 'Nonius KappaCCD'
_diffrn_measurement_method '\w scans'
_diffrn_radiation_monochromator graphite
_diffrn_radiation_source 'fine-focus sealed tube'
_diffrn_radiation_type MoK\a
_diffrn_radiation_wavelength 0.71073
_diffrn_reflns_av_R_equivalents 0.0565
_diffrn_reflns_av_sigmaI/netI 0.0899
_diffrn_reflns_limit_h_max 8
_diffrn_reflns_limit_h_min -8
_diffrn_reflns_limit_k_max 10
_diffrn_reflns_limit_k_min -10
_diffrn_reflns_limit_l_max 38
_diffrn_reflns_limit_l_min -38
_diffrn_reflns_number 6248
_diffrn_reflns_theta_full 27.00
_diffrn_reflns_theta_max 27.00
_diffrn_reflns_theta_min 2.49
_exptl_absorpt_coefficient_mu 0.329
_exptl_absorpt_correction_T_max 0.9678
_exptl_absorpt_correction_T_min 0.9222
_exptl_absorpt_correction_type none
_exptl_crystal_colour colorless
_exptl_crystal_density_diffrn 1.447
_exptl_crystal_description blade
_exptl_crystal_F_000 784
_exptl_crystal_size_max 0.25
_exptl_crystal_size_mid 0.10
_exptl_crystal_size_min 0.10
_refine_diff_density_max 0.871
_refine_diff_density_min -0.364
_refine_diff_density_rms 0.094
_refine_ls_extinction_method none
_refine_ls_goodness_of_fit_ref 1.096
_refine_ls_hydrogen_treatment mixed
_refine_ls_matrix_type full
_refine_ls_number_parameters 230
_refine_ls_number_reflns 3723
_refine_ls_number_restraints 0
_refine_ls_restrained_S_all 1.096
_refine_ls_R_factor_all 0.1320
_refine_ls_R_factor_gt 0.0870
_refine_ls_shift/su_max 0.009
_refine_ls_shift/su_mean 0.000
_refine_ls_structure_factor_coef Fsqd
_refine_ls_weighting_details 'calc w=1/[\s^2^(Fo^2^)+(0.0708P)^2^+6.6750P] where P=(Fo^2^+2Fc^2^)/3'
_refine_ls_weighting_scheme calc
_refine_ls_wR_factor_gt 0.2031
_refine_ls_wR_factor_ref 0.2233
_reflns_number_gt 2416
_reflns_number_total 3723
_reflns_threshold_expression >2sigma(I)
_cod_data_source_file ja076663z-file004.cif
_cod_data_source_block jr04
_cod_database_code 4107407

loop_
_symmetry_equiv_pos_as_xyz
'x, y, z'
'-x+1/2, y+1/2, -z+1/2'
'-x, -y, -z'
'x-1/2, -y-1/2, z-1/2'

loop_
_atom_site_label
_atom_site_type_symbol
_atom_site_fract_x
_atom_site_fract_y
_atom_site_fract_z
_atom_site_U_iso_or_equiv
_atom_site_adp_type
_atom_site_occupancy
_atom_site_symmetry_multiplicity
_atom_site_calc_flag
_atom_site_refinement_flags
S1 S 0.76214(19) 0.4504(2) 0.79230(4) 0.0399(4) Uani 1 1 d .
S2 S 0.3540(2) 0.53157(19) 0.76015(5) 0.0396(4) Uani 1 1 d .
O1 O 0.4695(6) 0.1976(4) 0.81753(11) 0.0341(9) Uani 1 1 d .
O2 O 0.4154(5) 0.2293(4) 0.91162(10) 0.0259(8) Uani 1 1 d .
O3 O 0.6074(5) 0.1612(4) 0.96997(11) 0.0308(9) Uani 1 1 d .
N1 N 0.2950(6) 0.0551(6) 0.96176(14) 0.0304(10) Uani 1 1 d .
H1 H 0.322(9) -0.003(7) 0.984(2) 0.042(18) Uiso 1 1 d .
C1 C 0.4076(7) 0.3274(6) 0.82603(14) 0.0245(11) Uani 1 1 d .
C2 C 0.5057(8) 0.4780(7) 0.80966(16) 0.0310(12) Uani 1 1 d .
C3 C 0.4992(10) 0.6095(7) 0.8426(2) 0.0466(16) Uani 1 1 d .
H3A H 0.6025 0.6870 0.8428 0.056 Uiso 1 1 calc R
C4 C 0.3564(10) 0.6223(7) 0.8715(2) 0.0456(16) Uani 1 1 d .
H4A H 0.3659 0.7056 0.8923 0.055 Uiso 1 1 calc R
C5 C 0.1828(7) 0.5132(6) 0.87313(15) 0.0259(11) Uani 1 1 d .
H5A H 0.0568 0.5635 0.8606 0.031 Uiso 1 1 calc R
C6 C 0.2195(7) 0.3507(6) 0.85125(15) 0.0229(10) Uani 1 1 d .
H6A H 0.0985 0.3213 0.8323 0.027 Uiso 1 1 calc R
C7 C 0.2092(7) 0.2671(6) 0.89626(14) 0.0219(10) Uani 1 1 d .
C8 C 0.1424(8) 0.4279(6) 0.91790(15) 0.0278(11) Uani 1 1 d .
C9 C -0.0792(9) 0.4307(7) 0.9276(2) 0.0448(16) Uani 1 1 d .
H9A H -0.0995 0.3772 0.9556 0.067 Uiso 1 1 calc R
H9B H -0.1567 0.3766 0.9040 0.067 Uiso 1 1 calc R
H9C H -0.1251 0.5400 0.9295 0.067 Uiso 1 1 calc R
C10 C 0.2725(11) 0.4819(7) 0.95709(19) 0.0484(16) Uani 1 1 d .
H10A H 0.2368 0.4221 0.9831 0.073 Uiso 1 1 calc R
H10B H 0.2498 0.5943 0.9622 0.073 Uiso 1 1 calc R
H10C H 0.4151 0.4642 0.9513 0.073 Uiso 1 1 calc R
C11 C 0.7099(9) 0.4211(8) 0.73453(18) 0.0444(15) Uani 1 1 d .
H11A H 0.7552 0.5141 0.7180 0.053 Uiso 1 1 calc R
H11B H 0.7848 0.3280 0.7244 0.053 Uiso 1 1 calc R
C12 C 0.4850(10) 0.3966(8) 0.72592(17) 0.0467(16) Uani 1 1 d .
H12A H 0.4477 0.2868 0.7329 0.056 Uiso 1 1 calc R
H12B H 0.4482 0.4166 0.6946 0.056 Uiso 1 1 calc R
C13 C 0.0761(7) 0.1256(6) 0.90052(15) 0.0234(10) Uani 1 1 d .
C14 C 0.1200(7) 0.0238(6) 0.93551(16) 0.0248(10) Uani 1 1 d .
C15 C -0.0061(8) -0.1011(6) 0.94493(17) 0.0307(12) Uani 1 1 d .
H15A H 0.0245 -0.1684 0.9692 0.037 Uiso 1 1 calc R
C16 C -0.1761(8) -0.1252(6) 0.91845(18) 0.0336(12) Uani 1 1 d .
H16A H -0.2622 -0.2114 0.9244 0.040 Uiso 1 1 calc R
C17 C -0.2246(7) -0.0278(6) 0.88351(16) 0.0289(11) Uani 1 1 d .
H17A H -0.3432 -0.0463 0.8657 0.035 Uiso 1 1 calc R
C18 C -0.0984(7) 0.0983(6) 0.87459(16) 0.0267(11) Uani 1 1 d .
H18A H -0.1316 0.1663 0.8506 0.032 Uiso 1 1 calc R
C19 C 0.4464(7) 0.1488(6) 0.94975(15) 0.0265(11) Uani 1 1 d .

loop_
_atom_site_aniso_label
_atom_site_aniso_U_11
_atom_site_aniso_U_22
_atom_site_aniso_U_33
_atom_site_aniso_U_23
_atom_site_aniso_U_13
_atom_site_aniso_U_12
S1 0.0261(6) 0.0631(11) 0.0307(7) 0.0128(7) 0.0046(5) -0.0008(7)
S2 0.0328(7) 0.0493(9) 0.0366(7) 0.0201(7) 0.0000(6) 0.0021(7)
O1 0.042(2) 0.033(2) 0.0274(18) -0.0010(16) 0.0083(16) 0.0077(18)
O2 0.0269(17) 0.031(2) 0.0193(16) 0.0071(14) 0.0012(13) -0.0003(15)
O3 0.0282(18) 0.039(2) 0.0250(18) 0.0106(16) -0.0038(15) -0.0042(16)
N1 0.027(2) 0.036(3) 0.028(2) 0.014(2) -0.0003(18) -0.006(2)
C1 0.026(2) 0.031(3) 0.016(2) 0.001(2) 0.0011(19) 0.001(2)
C2 0.034(3) 0.035(3) 0.025(2) 0.000(2) 0.007(2) -0.004(2)
C3 0.057(4) 0.040(4) 0.044(3) -0.014(3) 0.019(3) -0.026(3)
C4 0.059(4) 0.031(3) 0.049(4) -0.012(3) 0.029(3) -0.019(3)
C5 0.030(2) 0.023(3) 0.025(2) 0.004(2) 0.003(2) 0.001(2)
C6 0.026(2) 0.026(3) 0.017(2) 0.0019(19) 0.0005(18) -0.001(2)
C7 0.023(2) 0.024(3) 0.018(2) 0.0032(19) -0.0005(18) 0.001(2)
C8 0.040(3) 0.022(3) 0.022(2) 0.003(2) 0.006(2) -0.005(2)
C9 0.051(4) 0.023(3) 0.063(4) -0.002(3) 0.032(3) 0.006(3)
C10 0.078(4) 0.036(3) 0.031(3) -0.009(3) -0.006(3) 0.006(3)
C11 0.053(4) 0.052(4) 0.029(3) -0.001(3) 0.014(3) -0.003(3)
C12 0.067(4) 0.053(4) 0.020(3) 0.000(3) 0.005(3) -0.023(3)
C13 0.028(2) 0.022(3) 0.021(2) 0.0016(19) 0.0060(19) 0.001(2)
C14 0.023(2) 0.024(3) 0.028(2) 0.001(2) 0.0020(19) 0.002(2)
C15 0.034(3) 0.026(3) 0.033(3) 0.006(2) 0.003(2) -0.002(2)
C16 0.035(3) 0.024(3) 0.042(3) 0.000(2) 0.003(2) -0.008(2)
C17 0.027(2) 0.028(3) 0.031(3) -0.008(2) -0.002(2) -0.003(2)
C18 0.031(3) 0.027(3) 0.022(2) 0.000(2) 0.001(2) -0.003(2)
C19 0.031(3) 0.029(3) 0.020(2) 0.004(2) 0.001(2) 0.002(2)

loop_
_atom_type_symbol
_atom_type_description
_atom_type_scat_dispersion_real
_atom_type_scat_dispersion_imag
_atom_type_scat_source
C C 0.0033 0.0016 'International Tables Vol C Tables 4.2.6.8 and 6.1.1.4'
H H 0.0000 0.0000 'International Tables Vol C Tables 4.2.6.8 and 6.1.1.4'
N N 0.0061 0.0033 'International Tables Vol C Tables 4.2.6.8 and 6.1.1.4'
O O 0.0106 0.0060 'International Tables Vol C Tables 4.2.6.8 and 6.1.1.4'
S S 0.1246 0.1234 'International Tables Vol C Tables 4.2.6.8 and 6.1.1.4'

loop_
_geom_angle_atom_site_label_1
_geom_angle_atom_site_label_2
_geom_angle_atom_site_label_3
_geom_angle
C11 S1 C2 99.1(3)
C12 S2 C2 93.3(3)
C19 O2 C7 119.4(4)
C19 N1 C14 124.4(4)
O1 C1 C6 121.7(4)
O1 C1 C2 122.7(4)
C6 C1 C2 115.4(4)
C3 C2 C1 112.2(4)
C3 C2 S1 110.1(4)
C1 C2 S1 113.8(4)
C3 C2 S2 109.6(4)
C1 C2 S2 104.5(3)
S1 C2 S2 106.3(2)
C4 C3 C2 123.1(5)
C3 C4 C5 123.3(5)
C4 C5 C6 114.0(4)
C4 C5 C8 118.4(5)
C6 C5 C8 89.9(4)
C1 C6 C7 117.4(4)
C1 C6 C5 118.9(4)
C7 C6 C5 90.8(3)
O2 C7 C13 110.0(4)
O2 C7 C6 108.0(4)
C13 C7 C6 119.4(4)
O2 C7 C8 109.2(4)
C13 C7 C8 118.6(4)
C6 C7 C8 89.8(4)
C9 C8 C10 111.5(5)
C9 C8 C5 111.3(5)
C10 C8 C5 115.6(5)
C9 C8 C7 112.6(4)
C10 C8 C7 115.4(5)
C5 C8 C7 88.6(3)
C12 C11 S1 109.6(4)
C11 C12 S2 107.9(4)
C18 C13 C14 118.2(4)
C18 C13 C7 124.2(4)
C14 C13 C7 117.3(4)
C15 C14 C13 121.6(5)
C15 C14 N1 121.1(5)
C13 C14 N1 117.3(4)
C16 C15 C14 118.6(5)
C15 C16 C17 121.6(5)
C16 C17 C18 119.4(5)
C17 C18 C13 120.6(5)
O3 C19 N1 124.3(5)
O3 C19 O2 119.3(4)
N1 C19 O2 116.3(4)

loop_
_geom_bond_atom_site_label_1
_geom_bond_atom_site_label_2
_geom_bond_distance
S1 C11 1.798(6)
S1 C2 1.816(5)
S2 C12 1.798(7)
S2 C2 1.835(5)
O1 C1 1.208(6)
O2 C19 1.357(6)
O2 C7 1.461(6)
O3 C19 1.214(6)
N1 C19 1.343(6)
N1 C14 1.407(6)
C1 C6 1.504(6)
C1 C2 1.529(7)
C2 C3 1.504(8)
C3 C4 1.323(8)
C4 C5 1.479(7)
C5 C6 1.556(7)
C5 C8 1.577(6)
C6 C7 1.549(6)
C7 C13 1.500(7)
C7 C8 1.588(7)
C8 C9 1.510(7)
C8 C10 1.515(8)
C11 C12 1.517(8)
C13 C18 1.393(7)
C13 C14 1.394(7)
C14 C15 1.388(7)
C15 C16 1.374(8)
C16 C17 1.376(7)
C17 C18 1.392(7)
